data_8105909
loop_
_publ_author_name
'Kang, Jaeun'
'Ok, Kang Min'
'Do, Junghwan'

_publ_section_title
;
 Crystal structure of diaqua-bis(cinnamato-\k2 O,O&#x2032;)zinc(II),
 C18H18ZnO6
;
_journal_issue 5
_journal_name_full 'Zeitschrift f\"ur Kristallographie - New Crystal Structures'
_journal_page_first 975
_journal_page_last 976
_journal_paper_doi 10.1515/ncrs-2019-0194
_journal_volume 234
_journal_year 2019
_chemical_formula_sum 'C18 H18 O6 Zn'
_chemical_formula_weight 395.69
_space_group_crystal_system monoclinic
_space_group_IT_number 5
_space_group_name_Hall 'C 2y'
_space_group_name_H-M_alt 'C 1 2 1'
_atom_sites_solution_hydrogens mixed
_cell_angle_alpha 90
_cell_angle_beta 100.370(2)
_cell_angle_gamma 90
_cell_formula_units_Z 2
_cell_length_a 11.7049(4)
_cell_length_b 5.09430(10)
_cell_length_c 14.3230(4)
_cell_measurement_reflns_used 185
_cell_measurement_temperature 293(2)
_cell_measurement_theta_max 28.30
_cell_measurement_theta_min 3.54
_cell_volume 840.11(4)
_computing_cell_refinement 'Brucker XSCANS'
_computing_data_collection 'Brucker XSCANS[1]'
_computing_data_reduction 'Brucker SHELXTL'
_computing_molecular_graphics 'DIAMOND 4.5.2 [4]'
_computing_publication_material pubCIF
_computing_structure_refinement 'SHELXL-2018/3 (Sheldrick, 2018)[2,3]'
_computing_structure_solution 'SHELXT 2018/2 (Sheldrick, 2018)[2,3]'
_diffrn_ambient_temperature 293(2)
_diffrn_measured_fraction_theta_full 0.995
_diffrn_measured_fraction_theta_max 0.991
_diffrn_measurement_device_type 'Bruker P4'
_diffrn_measurement_method \wscans
_diffrn_radiation_monochromator graphite
_diffrn_radiation_source 'fine-focus sealed tube'
_diffrn_radiation_type MoK\a
_diffrn_radiation_wavelength 0.71073
_diffrn_reflns_av_R_equivalents 0.0378
_diffrn_reflns_av_unetI/netI 0.0502
_diffrn_reflns_Laue_measured_fraction_full 0.995
_diffrn_reflns_Laue_measured_fraction_max 0.991
_diffrn_reflns_limit_h_max 15
_diffrn_reflns_limit_h_min -14
_diffrn_reflns_limit_k_max 6
_diffrn_reflns_limit_k_min -6
_diffrn_reflns_limit_l_max 18
_diffrn_reflns_limit_l_min -18
_diffrn_reflns_number 6037
_diffrn_reflns_point_group_measured_fraction_full 0.984
_diffrn_reflns_point_group_measured_fraction_max 0.973
_diffrn_reflns_theta_full 25.242
_diffrn_reflns_theta_max 28.307
_diffrn_reflns_theta_min 3.539
_exptl_absorpt_coefficient_mu 1.493
_exptl_absorpt_correction_T_max 0.7457
_exptl_absorpt_correction_T_min 0.6323
_exptl_absorpt_correction_type multi-scan
_exptl_absorpt_process_details 'Blessing, 1995'
_exptl_crystal_colour colorless
_exptl_crystal_density_diffrn 1.564
_exptl_crystal_density_method 'not measured'
_exptl_crystal_description plate
_exptl_crystal_F_000 408
_exptl_crystal_size_max 0.23
_exptl_crystal_size_mid 0.20
_exptl_crystal_size_min 0.06
_refine_diff_density_max 0.280
_refine_diff_density_min -0.276
_refine_diff_density_rms 0.058
_refine_ls_abs_structure_details
;
 Refined as an inversion twin.
;
_refine_ls_abs_structure_Flack 0.074(18)
_refine_ls_extinction_coef .
_refine_ls_extinction_method none
_refine_ls_goodness_of_fit_ref 1.086
_refine_ls_hydrogen_treatment mixed
_refine_ls_matrix_type full
_refine_ls_number_parameters 123
_refine_ls_number_reflns 2052
_refine_ls_number_restraints 1
_refine_ls_restrained_S_all 1.086
_refine_ls_R_factor_all 0.0345
_refine_ls_R_factor_gt 0.0309
_refine_ls_shift/su_max 0.000
_refine_ls_shift/su_mean 0.000
_refine_ls_structure_factor_coef Fsqd
_refine_ls_weighting_details 'w=1/[\s^2^(Fo^2^)+(0.0150P)^2^] where P=(Fo^2^+2Fc^2^)/3'
_refine_ls_weighting_scheme calc
_refine_ls_wR_factor_gt 0.0562
_refine_ls_wR_factor_ref 0.0583
_reflns_Friedel_coverage 0.769
_reflns_Friedel_fraction_full 0.970
_reflns_Friedel_fraction_max 0.949
_reflns_number_gt 1959
_reflns_number_total 2052
_reflns_threshold_expression 'I > 2\s(I)'
_cod_data_source_file suppl_ncrs-2019-0194_suppl.cif
_cod_data_source_block a
_cod_original_sg_symbol_H-M 'C 2'
_cod_database_code 8105909
_shelx_space_group_comment
;
The symmetry employed for this shelxl refinement is uniquely defined
by the following loop, which should always be used as a source of
symmetry information in preference to the above space-group names.
They are only intended as comments.
;
_publcif_funding_html
;
;

loop_
_space_group_symop_operation_xyz
'x, y, z'
'-x, y, -z'
'x+1/2, y+1/2, z'
'-x+1/2, y+1/2, -z'

loop_
_atom_site_label
_atom_site_type_symbol
_atom_site_fract_x
_atom_site_fract_y
_atom_site_fract_z
_atom_site_U_iso_or_equiv
_atom_site_adp_type
_atom_site_occupancy
_atom_site_site_symmetry_order
_atom_site_calc_flag
_atom_site_refinement_flags_posn
_atom_site_refinement_flags_adp
_atom_site_refinement_flags_occupancy
_atom_site_disorder_assembly
_atom_site_disorder_group
Zn1 Zn 0.500000 0.97657(7) 0.500000 0.02455(15) Uani 1 2 d S T P . .
C1 C 0.3570(3) 0.6728(6) 0.3928(2) 0.0221(7) Uani 1 1 d . . . . .
O1 O 0.30999(19) 0.8122(5) 0.44767(15) 0.0292(5) Uani 1 1 d . . . . .
O2 O 0.46549(18) 0.7032(5) 0.39081(15) 0.0247(5) Uani 1 1 d . . . . .
C2 C 0.2881(2) 0.4746(13) 0.33245(17) 0.0255(6) Uani 1 1 d . . . . .
H2 H 0.209463 0.460377 0.334954 0.031 Uiso 1 1 calc R U . . .
C3 C 0.3319(3) 0.3148(7) 0.2745(2) 0.0222(7) Uani 1 1 d . . . . .
H3 H 0.411199 0.328779 0.274643 0.027 Uiso 1 1 calc R U . . .
C5 C 0.3284(2) -0.0424(12) 0.15758(18) 0.0264(7) Uani 1 1 d . . . . .
H5 H 0.408661 -0.027084 0.164927 0.032 Uiso 1 1 calc R U . . .
C4 C 0.2681(3) 0.1187(7) 0.2104(2) 0.0227(7) Uani 1 1 d . . . . .
C6 C 0.2710(3) -0.2256(7) 0.0941(2) 0.0297(8) Uani 1 1 d . . . . .
H6 H 0.312828 -0.331735 0.059500 0.036 Uiso 1 1 calc R U . . .
C8 C 0.0906(3) -0.0910(7) 0.1346(2) 0.0335(10) Uani 1 1 d . . . . .
H8 H 0.010299 -0.106953 0.126626 0.040 Uiso 1 1 calc R U . . .
C7 C 0.1524(3) -0.2499(7) 0.0826(2) 0.0312(8) Uani 1 1 d . . . . .
H7 H 0.113688 -0.372218 0.040090 0.037 Uiso 1 1 calc R U . . .
C9 C 0.1472(3) 0.0901(7) 0.1980(2) 0.0299(8) Uani 1 1 d . . . . .
H9 H 0.104866 0.194280 0.232830 0.036 Uiso 1 1 calc R U . . .
OW1 O 0.5822(2) 1.2469(5) 0.43528(17) 0.0297(6) Uani 1 1 d . . . . .
H1 H 0.551(3) 1.390(9) 0.414(3) 0.045(13) Uiso 1 1 d . . . . .
H4 H 0.660(5) 1.270(11) 0.444(3) 0.082(17) Uiso 1 1 d . . . . .

loop_
_atom_site_aniso_label
_atom_site_aniso_U_11
_atom_site_aniso_U_22
_atom_site_aniso_U_33
_atom_site_aniso_U_23
_atom_site_aniso_U_13
_atom_site_aniso_U_12
Zn1 0.0349(3) 0.0141(3) 0.0221(2) 0.000 -0.00175(17) 0.000
C1 0.0273(17) 0.0136(17) 0.0224(15) 0.0032(12) -0.0040(12) -0.0004(13)
O1 0.0309(12) 0.0226(14) 0.0316(12) -0.0084(10) -0.0011(10) 0.0028(10)
O2 0.0235(12) 0.0199(13) 0.0291(11) 0.0009(9) 0.0004(9) -0.0025(10)
C2 0.0220(13) 0.0239(15) 0.0289(13) -0.008(3) -0.0005(10) -0.005(2)
C3 0.0228(15) 0.0211(18) 0.0215(14) -0.0013(12) 0.0006(11) -0.0024(13)
C5 0.0260(14) 0.026(2) 0.0263(13) 0.002(2) 0.0027(10) 0.005(2)
C4 0.0280(17) 0.0204(18) 0.0184(14) -0.0002(12) 0.0004(12) -0.0022(13)
C6 0.040(2) 0.025(2) 0.0240(16) -0.0026(14) 0.0048(14) 0.0020(15)
C8 0.0298(17) 0.038(3) 0.0305(15) -0.0060(15) 0.0007(13) -0.0091(15)
C7 0.043(2) 0.026(2) 0.0215(15) -0.0047(14) -0.0009(14) -0.0084(16)
C9 0.0284(18) 0.030(2) 0.0315(17) -0.0067(15) 0.0071(14) -0.0016(14)
OW1 0.0270(13) 0.0176(14) 0.0433(14) 0.0035(11) 0.0030(11) 0.0036(11)

loop_
_atom_type_symbol
_atom_type_description
_atom_type_scat_dispersion_real
_atom_type_scat_dispersion_imag
_atom_type_scat_source
C C 0.0033 0.0016 'International Tables Vol C Tables 4.2.6.8 and 6.1.1.4'
H H 0.0000 0.0000 'International Tables Vol C Tables 4.2.6.8 and 6.1.1.4'
O O 0.0106 0.0060 'International Tables Vol C Tables 4.2.6.8 and 6.1.1.4'
Zn Zn 0.2839 1.4301 'International Tables Vol C Tables 4.2.6.8 and 6.1.1.4'

loop_
_geom_angle_atom_site_label_1
_geom_angle_atom_site_label_2
_geom_angle_atom_site_label_3
_geom_angle
_geom_angle_site_symmetry_1
_geom_angle_site_symmetry_3
OW1 Zn1 OW1 92.99(15) 2_656 .
OW1 Zn1 O2 139.93(10) 2_656 .
OW1 Zn1 O2 99.04(9) . .
OW1 Zn1 O2 99.04(9) 2_656 2_656
OW1 Zn1 O2 139.93(10) . 2_656
O2 Zn1 O2 95.88(12) . 2_656
OW1 Zn1 O1 83.54(10) 2_656 .
OW1 Zn1 O1 126.81(10) . .
O2 Zn1 O1 58.72(8) . .
O2 Zn1 O1 92.61(8) 2_656 .
OW1 Zn1 O1 126.81(10) 2_656 2_656
OW1 Zn1 O1 83.54(10) . 2_656
O2 Zn1 O1 92.61(8) . 2_656
O2 Zn1 O1 58.72(8) 2_656 2_656
O1 Zn1 O1 138.59(12) . 2_656
OW1 Zn1 C1 116.92(10) 2_656 2_656
OW1 Zn1 C1 112.02(11) . 2_656
O2 Zn1 C1 93.63(9) . 2_656
O2 Zn1 C1 29.69(9) 2_656 2_656
O1 Zn1 C1 116.67(10) . 2_656
O1 Zn1 C1 29.08(9) 2_656 2_656
OW1 Zn1 C1 112.02(11) 2_656 .
OW1 Zn1 C1 116.92(10) . .
O2 Zn1 C1 29.69(9) . .
O2 Zn1 C1 93.63(9) 2_656 .
O1 Zn1 C1 29.08(9) . .
O1 Zn1 C1 116.67(10) 2_656 .
C1 Zn1 C1 106.10(14) 2_656 .
O1 C1 O2 119.4(3) . .
O1 C1 C2 120.0(3) . .
O2 C1 C2 120.6(3) . .
O1 C1 Zn1 66.33(17) . .
O2 C1 Zn1 53.25(15) . .
C2 C1 Zn1 172.5(3) . .
C1 O1 Zn1 84.59(18) . .
C1 O2 Zn1 97.06(19) . .
C3 C2 C1 123.6(3) . .
C2 C3 C4 126.6(3) . .
C6 C5 C4 121.3(3) . .
C5 C4 C9 118.0(3) . .
C5 C4 C3 119.4(3) . .
C9 C4 C3 122.6(3) . .
C7 C6 C5 119.9(3) . .
C9 C8 C7 120.6(3) . .
C6 C7 C8 119.7(3) . .
C8 C9 C4 120.5(3) . .

loop_
_geom_bond_atom_site_label_1
_geom_bond_atom_site_label_2
_geom_bond_distance
_geom_bond_site_symmetry_2
Zn1 OW1 2.001(3) 2_656
Zn1 OW1 2.001(3) .
Zn1 O2 2.079(2) .
Zn1 O2 2.079(2) 2_656
Zn1 O1 2.368(2) .
Zn1 O1 2.368(2) 2_656
Zn1 C1 2.574(3) 2_656
Zn1 C1 2.574(3) .
C1 O1 1.257(4) .
C1 O2 1.285(4) .
C1 C2 1.472(5) .
C2 C3 1.330(5) .
C3 C4 1.467(4) .
C5 C6 1.389(6) .
C5 C4 1.391(5) .
C4 C9 1.401(5) .
C6 C7 1.374(5) .
C8 C9 1.377(4) .
C8 C7 1.389(5) .
